data_1555800
loop_
_publ_author_name
'Jia, Feng-Cheng'
'Xu, Cheng'
'Zhou, Zhi-Wen'
'Cai, Qun'
'Wu, Yan-Dong'
'Wu, An-Xin'

_publ_section_title
;
 Substrates as Electron-Donor Precursors: Synthesis of Naphtho-Fused
 Oxindoles via Benzannulation of 2-Halobenzaldehydes and Indolin-2-ones.
;
_journal_issue 20
_journal_name_full 'Organic letters'
_journal_page_first 5232
_journal_page_last 5235
_journal_paper_doi 10.1021/acs.orglett.6b02515
_journal_volume 18
_journal_year 2016
_chemical_formula_sum 'C17 H13 N O'
_chemical_formula_weight 247.28
_space_group_IT_number 19
_space_group_name_Hall 'P 2ac 2ab'
_space_group_name_H-M_alt 'P 21 21 21'
_symmetry_cell_setting orthorhombic
_symmetry_space_group_name_H-M 'P 21 21 21'
_atom_sites_solution_hydrogens geom
_atom_sites_solution_primary direct
_atom_sites_solution_secondary difmap
_audit_creation_method SHELXL-97
_cell_angle_alpha 90.00
_cell_angle_beta 90.00
_cell_angle_gamma 90.00
_cell_formula_units_Z 4
_cell_length_a 7.2723(10)
_cell_length_b 12.1743(16)
_cell_length_c 13.9939(18)
_cell_measurement_reflns_used 6866
_cell_measurement_temperature 296(2)
_cell_measurement_theta_max 31.48
_cell_measurement_theta_min 2.91
_cell_volume 1239.0(3)
_computing_structure_refinement 'SHELXL-97 (Sheldrick, 2008)'
_computing_structure_solution 'SHELXS-97 (Sheldrick, 2008)'
_diffrn_ambient_temperature 296(2)
_diffrn_measured_fraction_theta_full 0.965
_diffrn_measured_fraction_theta_max 0.965
_diffrn_measurement_device_type CCD
_diffrn_radiation_monochromator graphite
_diffrn_radiation_source 'fine-focus sealed tube'
_diffrn_radiation_type MoK\a
_diffrn_radiation_wavelength 0.71073
_diffrn_reflns_av_R_equivalents 0.0203
_diffrn_reflns_av_sigmaI/netI 0.0203
_diffrn_reflns_limit_h_max 10
_diffrn_reflns_limit_h_min -10
_diffrn_reflns_limit_k_max 17
_diffrn_reflns_limit_k_min -16
_diffrn_reflns_limit_l_max 20
_diffrn_reflns_limit_l_min -20
_diffrn_reflns_number 13511
_diffrn_reflns_theta_full 32.16
_diffrn_reflns_theta_max 32.16
_diffrn_reflns_theta_min 2.22
_exptl_absorpt_correction_T_max 0.9861
_exptl_absorpt_correction_T_min 0.9821
_exptl_absorpt_correction_type multi-scan
_exptl_absorpt_process_details sadabs
_exptl_crystal_colour colorless
_exptl_crystal_density_diffrn 1.326
_exptl_crystal_density_method 'not measured'
_exptl_crystal_description Block
_exptl_crystal_F_000 520
_exptl_crystal_size_max 0.22
_exptl_crystal_size_mid 0.20
_exptl_crystal_size_min 0.17
_refine_diff_density_max 0.185
_refine_diff_density_min -0.237
_refine_diff_density_rms 0.048
_refine_ls_abs_structure_details 'Flack H D (1983), Acta Cryst. A39, 876-881'
_refine_ls_abs_structure_Flack 0.2(15)
_refine_ls_extinction_method none
_refine_ls_goodness_of_fit_ref 1.058
_refine_ls_hydrogen_treatment mixed
_refine_ls_matrix_type full
_refine_ls_number_parameters 174
_refine_ls_number_reflns 4116
_refine_ls_number_restraints 0
_refine_ls_restrained_S_all 1.058
_refine_ls_R_factor_all 0.0485
_refine_ls_R_factor_gt 0.0425
_refine_ls_shift/su_max 0.000
_refine_ls_shift/su_mean 0.000
_refine_ls_structure_factor_coef Fsqd
_refine_ls_weighting_details 'calc w=1/[\s^2^(Fo^2^)+(0.0807P)^2^+0.0634P] where P=(Fo^2^+2Fc^2^)/3'
_refine_ls_weighting_scheme calc
_refine_ls_wR_factor_gt 0.1173
_refine_ls_wR_factor_ref 0.1235
_reflns_number_gt 3675
_reflns_number_total 4116
_reflns_threshold_expression >2sigma(I)
_cod_data_source_file ol6b02515_si_002.cif
_cod_data_source_block 1
_cod_original_sg_symbol_H-M P2(1)2(1)2(1)
_cod_database_code 1555800

loop_
_symmetry_equiv_pos_as_xyz
'x, y, z'
'-x+1/2, -y, z+1/2'
'-x, y+1/2, -z+1/2'
'x+1/2, -y+1/2, -z'

loop_
_atom_site_label
_atom_site_type_symbol
_atom_site_fract_x
_atom_site_fract_y
_atom_site_fract_z
_atom_site_U_iso_or_equiv
_atom_site_adp_type
_atom_site_occupancy
_atom_site_symmetry_multiplicity
_atom_site_calc_flag
_atom_site_refinement_flags
C1 C 0.60344(16) 0.69001(9) 0.30153(8) 0.0343(2) Uani 1 1 d .
C2 C 0.45046(18) 0.75687(11) 0.32389(9) 0.0419(3) Uani 1 1 d .
H2 H 0.4428 0.7892 0.3840 0.050 Uiso 1 1 calc R
C3 C 0.31343(18) 0.77481(12) 0.25865(10) 0.0460(3) Uani 1 1 d .
H3 H 0.2147 0.8195 0.2751 0.055 Uiso 1 1 calc R
C4 C 0.31916(17) 0.72678(10) 0.16695(9) 0.0409(2) Uani 1 1 d .
C5 C 0.46558(17) 0.65921(10) 0.14448(8) 0.0373(2) Uani 1 1 d .
H5 H 0.4688 0.6258 0.0847 0.045 Uiso 1 1 calc R
C6 C 0.60988(16) 0.63933(9) 0.20902(7) 0.0324(2) Uani 1 1 d .
C7 C 0.76629(16) 0.57059(9) 0.18532(7) 0.0328(2) Uani 1 1 d .
C8 C 0.89825(16) 0.55993(9) 0.25613(7) 0.0325(2) Uani 1 1 d .
C9 C 0.89185(16) 0.60981(9) 0.34743(7) 0.0343(2) Uani 1 1 d .
C10 C 0.74655(18) 0.67434(9) 0.37086(7) 0.0359(2) Uani 1 1 d .
H10 H 0.7398 0.7077 0.4305 0.043 Uiso 1 1 calc R
C11 C 1.06184(18) 0.57441(10) 0.39809(8) 0.0391(2) Uani 1 1 d .
C12 C 1.3246(2) 0.44959(12) 0.35630(11) 0.0495(3) Uani 1 1 d .
H12A H 1.3569 0.4624 0.4219 0.074 Uiso 1 1 calc R
H12B H 1.4214 0.4758 0.3156 0.074 Uiso 1 1 calc R
H12C H 1.3075 0.3723 0.3461 0.074 Uiso 1 1 calc R
C13 C 1.06013(15) 0.49884(9) 0.24725(8) 0.0342(2) Uani 1 1 d .
C14 C 1.09866(18) 0.44603(10) 0.16293(9) 0.0399(2) Uani 1 1 d .
H14 H 1.2073 0.4070 0.1542 0.048 Uiso 1 1 calc R
C15 C 0.9648(2) 0.45409(11) 0.09020(8) 0.0414(3) Uani 1 1 d .
H15 H 0.9868 0.4177 0.0329 0.050 Uiso 1 1 calc R
C16 C 0.80325(18) 0.51281(10) 0.09903(8) 0.0385(2) Uani 1 1 d .
H16 H 0.7192 0.5146 0.0490 0.046 Uiso 1 1 calc R
C17 C 0.1691(2) 0.74963(14) 0.09585(12) 0.0563(4) Uani 1 1 d .
H17A H 0.1050 0.6827 0.0815 0.084 Uiso 1 1 calc R
H17B H 0.2219 0.7788 0.0383 0.084 Uiso 1 1 calc R
H17C H 0.0845 0.8020 0.1223 0.084 Uiso 1 1 calc R
N1 N 1.15586(15) 0.50726(9) 0.33414(7) 0.0392(2) Uani 1 1 d .
O1 O 1.11522(16) 0.59608(10) 0.47872(7) 0.0564(3) Uani 1 1 d .

loop_
_atom_site_aniso_label
_atom_site_aniso_U_11
_atom_site_aniso_U_22
_atom_site_aniso_U_33
_atom_site_aniso_U_23
_atom_site_aniso_U_13
_atom_site_aniso_U_12
C1 0.0401(5) 0.0313(5) 0.0315(4) -0.0017(4) 0.0047(4) -0.0005(4)
C2 0.0448(6) 0.0395(6) 0.0412(6) -0.0061(5) 0.0070(5) 0.0048(5)
C3 0.0420(6) 0.0427(6) 0.0533(7) -0.0027(5) 0.0045(5) 0.0047(5)
C4 0.0385(5) 0.0375(6) 0.0468(6) 0.0029(5) -0.0020(5) -0.0023(4)
C5 0.0400(5) 0.0379(5) 0.0342(5) -0.0004(4) -0.0013(4) -0.0032(4)
C6 0.0371(5) 0.0310(5) 0.0291(4) -0.0006(3) 0.0025(4) -0.0021(4)
C7 0.0391(5) 0.0326(5) 0.0266(4) -0.0019(3) 0.0023(4) -0.0024(4)
C8 0.0382(5) 0.0316(5) 0.0276(4) -0.0029(3) 0.0015(4) -0.0005(4)
C9 0.0409(5) 0.0349(5) 0.0271(4) -0.0016(4) -0.0006(4) -0.0009(4)
C10 0.0457(6) 0.0352(5) 0.0268(4) -0.0038(4) 0.0035(4) 0.0000(4)
C11 0.0452(6) 0.0411(6) 0.0310(5) -0.0009(4) -0.0022(4) -0.0014(5)
C12 0.0451(6) 0.0500(7) 0.0534(7) 0.0017(6) -0.0075(6) 0.0068(6)
C13 0.0383(5) 0.0322(5) 0.0323(5) -0.0009(4) 0.0016(4) -0.0017(4)
C14 0.0428(6) 0.0370(5) 0.0398(5) -0.0052(4) 0.0076(5) 0.0015(5)
C15 0.0515(7) 0.0408(6) 0.0319(5) -0.0083(4) 0.0075(5) 0.0002(5)
C16 0.0471(6) 0.0412(6) 0.0273(4) -0.0058(4) 0.0015(4) -0.0025(5)
C17 0.0478(7) 0.0603(8) 0.0608(8) 0.0028(7) -0.0135(6) 0.0050(6)
N1 0.0411(5) 0.0400(5) 0.0365(4) -0.0019(4) -0.0030(4) 0.0042(4)
O1 0.0615(6) 0.0732(7) 0.0345(4) -0.0086(4) -0.0114(4) 0.0094(5)

loop_
_atom_type_symbol
_atom_type_description
_atom_type_scat_dispersion_real
_atom_type_scat_dispersion_imag
_atom_type_scat_source
C C 0.0033 0.0016 'International Tables Vol C Tables 4.2.6.8 and 6.1.1.4'
H H 0.0000 0.0000 'International Tables Vol C Tables 4.2.6.8 and 6.1.1.4'
N N 0.0061 0.0033 'International Tables Vol C Tables 4.2.6.8 and 6.1.1.4'
O O 0.0106 0.0060 'International Tables Vol C Tables 4.2.6.8 and 6.1.1.4'

loop_
_geom_angle_atom_site_label_1
_geom_angle_atom_site_label_2
_geom_angle_atom_site_label_3
_geom_angle
C2 C1 C6 118.23(11)
C2 C1 C10 119.83(10)
C6 C1 C10 121.93(10)
C3 C2 C1 121.14(11)
C2 C3 C4 121.26(12)
C5 C4 C3 118.46(11)
C5 C4 C17 121.27(12)
C3 C4 C17 120.27(12)
C4 C5 C6 122.12(11)
C5 C6 C1 118.77(10)
C5 C6 C7 122.54(9)
C1 C6 C7 118.69(10)
C8 C7 C16 115.45(10)
C8 C7 C6 115.70(9)
C16 C7 C6 128.85(11)
C7 C8 C13 124.71(9)
C7 C8 C9 125.63(10)
C13 C8 C9 109.65(10)
C10 C9 C8 119.48(10)
C10 C9 C11 134.36(10)
C8 C9 C11 106.16(10)
C9 C10 C1 118.57(9)
O1 C11 N1 124.37(13)
O1 C11 C9 129.86(13)
N1 C11 C9 105.77(10)
C14 C13 C8 119.84(10)
C14 C13 N1 132.61(11)
C8 C13 N1 107.55(9)
C13 C14 C15 116.51(11)
C16 C15 C14 123.93(10)
C15 C16 C7 119.51(11)
C11 N1 C13 110.86(10)
C11 N1 C12 124.31(11)
C13 N1 C12 124.77(11)

loop_
_geom_bond_atom_site_label_1
_geom_bond_atom_site_label_2
_geom_bond_distance
C1 C2 1.4135(16)
C1 C6 1.4348(14)
C1 C10 1.4356(17)
C2 C3 1.3690(19)
C3 C4 1.4108(19)
C4 C5 1.3818(18)
C4 C17 1.5027(19)
C5 C6 1.4056(16)
C6 C7 1.4505(15)
C7 C8 1.3856(15)
C7 C16 1.4231(14)
C8 C13 1.3980(15)
C8 C9 1.4154(14)
C9 C10 1.3569(17)
C9 C11 1.4888(17)
C11 O1 1.2220(15)
C11 N1 1.3917(16)
C12 N1 1.4477(17)
C13 C14 1.3726(16)
C13 N1 1.4049(15)
C14 C15 1.4117(18)
C15 C16 1.3809(19)

loop_
_geom_torsion_atom_site_label_1
_geom_torsion_atom_site_label_2
_geom_torsion_atom_site_label_3
_geom_torsion_atom_site_label_4
_geom_torsion
C6 C1 C2 C3 -1.25(18)
C10 C1 C2 C3 178.89(12)
C1 C2 C3 C4 0.4(2)
C2 C3 C4 C5 1.02(19)
C2 C3 C4 C17 -178.70(14)
C3 C4 C5 C6 -1.56(18)
C17 C4 C5 C6 178.16(12)
C4 C5 C6 C1 0.69(17)
C4 C5 C6 C7 -178.53(11)
C2 C1 C6 C5 0.72(15)
C10 C1 C6 C5 -179.42(11)
C2 C1 C6 C7 179.97(10)
C10 C1 C6 C7 -0.17(16)
C5 C6 C7 C8 179.29(10)
C1 C6 C7 C8 0.07(14)
C5 C6 C7 C16 -0.46(18)
C1 C6 C7 C16 -179.68(11)
C16 C7 C8 C13 0.70(16)
C6 C7 C8 C13 -179.08(10)
C16 C7 C8 C9 179.78(10)
C6 C7 C8 C9 0.00(16)
C7 C8 C9 C10 0.03(17)
C13 C8 C9 C10 179.23(10)
C7 C8 C9 C11 179.80(11)
C13 C8 C9 C11 -1.01(12)
C8 C9 C10 C1 -0.13(16)
C11 C9 C10 C1 -179.81(12)
C2 C1 C10 C9 -179.95(11)
C6 C1 C10 C9 0.20(17)
C10 C9 C11 O1 0.3(2)
C8 C9 C11 O1 -179.45(14)
C10 C9 C11 N1 179.86(13)
C8 C9 C11 N1 0.14(13)
C7 C8 C13 C14 1.39(17)
C9 C8 C13 C14 -177.82(11)
C7 C8 C13 N1 -179.31(11)
C9 C8 C13 N1 1.49(12)
C8 C13 C14 C15 -2.32(17)
N1 C13 C14 C15 178.58(12)
C13 C14 C15 C16 1.33(19)
C14 C15 C16 C7 0.74(19)
C8 C7 C16 C15 -1.70(16)
C6 C7 C16 C15 178.05(11)
O1 C11 N1 C13 -179.60(13)
C9 C11 N1 C13 0.78(13)
O1 C11 N1 C12 3.3(2)
C9 C11 N1 C12 -176.29(12)
C14 C13 N1 C11 177.77(12)
C8 C13 N1 C11 -1.42(13)
C14 C13 N1 C12 -5.2(2)
C8 C13 N1 C12 175.64(12)
